data_7131807
loop_
_publ_author_name
'Naveen Kumar, Muniganti'
'Suresh, Vavilapalli'
'Nagi Reddy, Attunuri'
'Nanubolu, Jagadesh Babu'
'Maddi, Sridhar Reddy'

_publ_section_title
;
 Pd-Catalyzed Regioselective Rollover Dual C-H Annulation Cascade: Facile
 Approach to phenanthrene derivatives
;
_journal_name_full 'Chemical Communications'
_journal_paper_doi 10.1039/D3CC02523C
_journal_year 2023
_chemical_formula_moiety '4(C18 H14 O3), C3 H6 O'
_chemical_formula_sum 'C75 H62 O13'
_chemical_formula_weight 1171.24
_space_group_crystal_system triclinic
_space_group_IT_number 2
_space_group_name_Hall '-P 1'
_space_group_name_H-M_alt 'P -1'
_atom_sites_solution_hydrogens geom
_audit_creation_method SHELXL-2018/3
_audit_update_record
;
2023-04-07 deposited with the CCDC.	2023-06-30 downloaded from the CCDC.
;
_cell_angle_alpha 86.075(6)
_cell_angle_beta 79.905(4)
_cell_angle_gamma 71.038(4)
_cell_formula_units_Z 1
_cell_length_a 10.0982(19)
_cell_length_b 11.617(3)
_cell_length_c 13.448(3)
_cell_measurement_reflns_used 9854
_cell_measurement_temperature 293(2)
_cell_measurement_theta_max 30.492
_cell_measurement_theta_min 2.442
_cell_volume 1468.8(6)
_computing_cell_refinement '<i>SAINT</i> (Bruker, 2016)'
_computing_data_collection '<i>APEX3</i> (Bruker, 2016)'
_computing_data_reduction 'Bruker SAINT'
_computing_structure_refinement 'SHELXL-2018/3 (Sheldrick, 2018)'
_computing_structure_solution 'SHELXT 2018/2 (Sheldrick, 2018)'
_diffrn_ambient_temperature 293(2)
_diffrn_measured_fraction_theta_full 0.976
_diffrn_measured_fraction_theta_max 0.981
_diffrn_measurement_device_type 'Bruker D8 QUEST PHOTON III C7 HPAD'
_diffrn_measurement_method '\w and \f'
_diffrn_radiation_type MoK\a
_diffrn_radiation_wavelength 0.71073
_diffrn_reflns_av_R_equivalents 0.0362
_diffrn_reflns_av_unetI/netI 0.0284
_diffrn_reflns_Laue_measured_fraction_full 0.976
_diffrn_reflns_Laue_measured_fraction_max 0.981
_diffrn_reflns_limit_h_max 13
_diffrn_reflns_limit_h_min -13
_diffrn_reflns_limit_k_max 15
_diffrn_reflns_limit_k_min -15
_diffrn_reflns_limit_l_max 17
_diffrn_reflns_limit_l_min -17
_diffrn_reflns_number 36590
_diffrn_reflns_point_group_measured_fraction_full 0.976
_diffrn_reflns_point_group_measured_fraction_max 0.981
_diffrn_reflns_theta_full 25.242
_diffrn_reflns_theta_max 27.500
_diffrn_reflns_theta_min 2.357
_diffrn_source microfocus
_exptl_absorpt_coefficient_mu 0.090
_exptl_absorpt_correction_T_max 0.7461
_exptl_absorpt_correction_T_min 0.6892
_exptl_absorpt_correction_type multi-scan
_exptl_absorpt_process_details
;
 SADABS 2016/2: Krause, L., Herbst-Irmer, R., Sheldrick G.M. & Stalke D.,
 J. Appl. Cryst. 48 (2015) 3-10
;
_exptl_crystal_colour COLORLESS
_exptl_crystal_density_diffrn 1.324
_exptl_crystal_description PLATE
_exptl_crystal_F_000 616
_exptl_crystal_recrystallization_method 'Re-crystallisation from solvent: Acetone'
_exptl_crystal_size_max 0.280
_exptl_crystal_size_mid 0.240
_exptl_crystal_size_min 0.150
_refine_diff_density_max 0.375
_refine_diff_density_min -0.189
_refine_diff_density_rms 0.036
_refine_ls_extinction_method none
_refine_ls_goodness_of_fit_ref 1.030
_refine_ls_hydrogen_treatment mixed
_refine_ls_matrix_type full
_refine_ls_number_parameters 425
_refine_ls_number_reflns 6612
_refine_ls_number_restraints 28
_refine_ls_restrained_S_all 1.050
_refine_ls_R_factor_all 0.0694
_refine_ls_R_factor_gt 0.0525
_refine_ls_shift/su_max 0.000
_refine_ls_shift/su_mean 0.000
_refine_ls_structure_factor_coef Fsqd
_refine_ls_weighting_details 'w=1/[\s^2^(Fo^2^)+(0.0651P)^2^+0.5621P] where P=(Fo^2^+2Fc^2^)/3'
_refine_ls_weighting_scheme calc
_refine_ls_wR_factor_gt 0.1296
_refine_ls_wR_factor_ref 0.1447
_reflns_Friedel_coverage 0.000
_reflns_number_gt 5106
_reflns_number_total 6612
_reflns_threshold_expression 'I > 2\s(I)'
_cod_data_source_file d3cc02523c2.cif
_cod_data_source_block KB693_0m
_cod_original_cell_volume 1468.8(5)
_cod_database_code 7131807
_shelx_shelxl_version_number 2018/3
_shelx_space_group_comment
;
The symmetry employed for this shelxl refinement is uniquely defined
by the following loop, which should always be used as a source of
symmetry information in preference to the above space-group names.
They are only intended as comments.
;
_shelx_estimated_absorpt_t_min 0.975
_shelx_estimated_absorpt_t_max 0.987

loop_
_space_group_symop_operation_xyz
'x, y, z'
'-x, -y, -z'

loop_
_atom_site_label
_atom_site_type_symbol
_atom_site_fract_x
_atom_site_fract_y
_atom_site_fract_z
_atom_site_U_iso_or_equiv
_atom_site_adp_type
_atom_site_occupancy
_atom_site_site_symmetry_order
_atom_site_calc_flag
_atom_site_refinement_flags_posn
_atom_site_refinement_flags_adp
_atom_site_refinement_flags_occupancy
_atom_site_disorder_assembly
_atom_site_disorder_group
O1A O -0.03405(12) 0.39425(13) 0.08545(10) 0.0542(3) Uani 1 1 d . . . . .
O2A O -0.04899(11) 0.54286(12) 0.18658(10) 0.0502(3) Uani 1 1 d . . . . .
O3A O 0.70363(11) 0.38079(11) 0.08199(9) 0.0462(3) Uani 1 1 d . . . . .
H3A H 0.777(2) 0.4008(14) 0.0922(14) 0.069 Uiso 1 1 calc R U . . .
C1A C 0.02566(16) 0.45042(16) 0.12423(12) 0.0403(4) Uani 1 1 d . . . . .
C2A C 0.04550(16) 0.59738(16) 0.22448(13) 0.0415(4) Uani 1 1 d . . . . .
C3A C 0.01617(19) 0.5857(2) 0.33860(15) 0.0560(5) Uani 1 1 d . . . . .
H3AA H -0.082392 0.626617 0.362557 0.084 Uiso 1 1 calc R U . . .
H3AB H 0.073167 0.621812 0.367862 0.084 Uiso 1 1 calc R U . . .
H3AC H 0.039164 0.501151 0.357617 0.084 Uiso 1 1 calc R U . . .
C4A C 0.0063(2) 0.72819(18) 0.18632(18) 0.0608(5) Uani 1 1 d . . . . .
H4AA H 0.024856 0.729313 0.113830 0.091 Uiso 1 1 calc R U . . .
H4AB H 0.061814 0.769158 0.211800 0.091 Uiso 1 1 calc R U . . .
H4AC H -0.092675 0.768859 0.209208 0.091 Uiso 1 1 calc R U . . .
C5A C 0.19106(14) 0.51869(13) 0.17542(11) 0.0320(3) Uani 1 1 d . . . . .
C6A C 0.17728(14) 0.43454(14) 0.11655(11) 0.0318(3) Uani 1 1 d . . . . .
C7A C 0.29525(15) 0.34750(13) 0.05916(11) 0.0308(3) Uani 1 1 d . . . . .
C8A C 0.27691(18) 0.26085(16) -0.00056(13) 0.0426(4) Uani 1 1 d . . . . .
H8A H 0.185765 0.260748 -0.004015 0.051 Uiso 1 1 calc R U . . .
C9A C 0.3907(2) 0.17705(17) -0.05344(15) 0.0519(4) Uani 1 1 d . . . . .
H9A H 0.377517 0.119631 -0.092251 0.062 Uiso 1 1 calc R U . . .
C10A C 0.52659(19) 0.17815(17) -0.04884(15) 0.0512(4) Uani 1 1 d . . . . .
H10A H 0.604390 0.120784 -0.084709 0.061 Uiso 1 1 calc R U . . .
C11A C 0.54795(16) 0.26256(15) 0.00780(13) 0.0415(4) Uani 1 1 d . . . . .
H11A H 0.640166 0.261497 0.008919 0.050 Uiso 1 1 calc R U . . .
C12A C 0.43386(14) 0.35081(13) 0.06431(10) 0.0295(3) Uani 1 1 d . . . . .
C13A C 0.44961(14) 0.44235(13) 0.12705(10) 0.0286(3) Uani 1 1 d . . . . .
C14A C 0.58315(14) 0.45551(14) 0.13562(11) 0.0329(3) Uani 1 1 d . . . . .
C15A C 0.59203(16) 0.54230(15) 0.19698(12) 0.0400(4) Uani 1 1 d . . . . .
H15A H 0.680568 0.547750 0.201741 0.048 Uiso 1 1 calc R U . . .
C16A C 0.47163(18) 0.62136(17) 0.25155(13) 0.0457(4) Uani 1 1 d . . . . .
H16A H 0.479585 0.679339 0.292501 0.055 Uiso 1 1 calc R U . . .
C17A C 0.34069(17) 0.61411(15) 0.24516(13) 0.0404(4) Uani 1 1 d . . . . .
H17A H 0.259870 0.667395 0.281836 0.048 Uiso 1 1 calc R U . . .
C18A C 0.32759(14) 0.52656(13) 0.18348(10) 0.0305(3) Uani 1 1 d . . . . .
O1B O 0.99717(12) 0.10075(13) 0.58806(10) 0.0546(3) Uani 1 1 d . . . . .
O2B O 0.91031(12) 0.22968(12) 0.46772(10) 0.0518(3) Uani 1 1 d . . . . .
O3B O 0.26384(13) 0.09458(13) 0.60381(10) 0.0525(3) Uani 1 1 d . . . . .
H3B H 0.174(3) 0.1050(18) 0.5838(12) 0.079 Uiso 1 1 calc R U . . .
C1B C 0.89888(16) 0.14918(15) 0.54294(13) 0.0401(4) Uani 1 1 d . . . . .
C2B C 0.77839(17) 0.27597(16) 0.42371(13) 0.0438(4) Uani 1 1 d . . . . .
C3B C 0.8192(2) 0.2362(2) 0.31480(15) 0.0653(6) Uani 1 1 d . . . . .
H3BA H 0.737191 0.264769 0.281882 0.098 Uiso 1 1 calc R U . . .
H3BB H 0.855508 0.148917 0.312330 0.098 Uiso 1 1 calc R U . . .
H3BC H 0.890765 0.269517 0.281047 0.098 Uiso 1 1 calc R U . . .
C4B C 0.7261(2) 0.41319(18) 0.43779(19) 0.0625(6) Uani 1 1 d . . . . .
H4BA H 0.796919 0.447090 0.403577 0.094 Uiso 1 1 calc R U . . .
H4BB H 0.708295 0.430896 0.508495 0.094 Uiso 1 1 calc R U . . .
H4BC H 0.639981 0.448160 0.410186 0.094 Uiso 1 1 calc R U . . .
C5B C 0.68476(15) 0.21131(13) 0.48793(11) 0.0319(3) Uani 1 1 d . . . . .
C6B C 0.75643(14) 0.13809(13) 0.55644(11) 0.0321(3) Uani 1 1 d . . . . .
C7B C 0.69647(15) 0.06494(13) 0.62831(11) 0.0320(3) Uani 1 1 d . . . . .
C8B C 0.77447(18) -0.01066(16) 0.69853(13) 0.0439(4) Uani 1 1 d . . . . .
H8B H 0.867842 -0.014037 0.698166 0.053 Uiso 1 1 calc R U . . .
C9B C 0.7148(2) -0.07903(17) 0.76710(14) 0.0502(4) Uani 1 1 d . . . . .
H9B H 0.767110 -0.129090 0.813047 0.060 Uiso 1 1 calc R U . . .
C10B C 0.5750(2) -0.07316(17) 0.76763(13) 0.0486(4) Uani 1 1 d . . . . .
H10B H 0.534220 -0.119475 0.814628 0.058 Uiso 1 1 calc R U . . .
C11B C 0.49586(17) -0.00037(15) 0.70018(12) 0.0406(4) Uani 1 1 d . . . . .
H11B H 0.402543 0.001595 0.702624 0.049 Uiso 1 1 calc R U . . .
C12B C 0.55293(15) 0.07165(13) 0.62710(11) 0.0313(3) Uani 1 1 d . . . . .
C13B C 0.47519(14) 0.14972(13) 0.55167(11) 0.0301(3) Uani 1 1 d . . . . .
C14B C 0.33335(15) 0.15973(14) 0.54096(12) 0.0356(3) Uani 1 1 d . . . . .
C15B C 0.26717(16) 0.23314(15) 0.46751(13) 0.0417(4) Uani 1 1 d . . . . .
H15B H 0.175001 0.237399 0.462485 0.050 Uiso 1 1 calc R U . . .
C16B C 0.33412(17) 0.30054(16) 0.40116(14) 0.0455(4) Uani 1 1 d . . . . .
H16B H 0.287313 0.349279 0.352032 0.055 Uiso 1 1 calc R U . . .
C17B C 0.46964(17) 0.29549(15) 0.40783(13) 0.0413(4) Uani 1 1 d . . . . .
H17B H 0.514517 0.341600 0.363667 0.050 Uiso 1 1 calc R U . . .
C18B C 0.54146(14) 0.22039(13) 0.48167(11) 0.0317(3) Uani 1 1 d . . . . .
C1S C -0.0205(18) 0.9996(16) 0.0116(12) 0.161(3) Uani 0.5 1 d D U P A -1
O1S O -0.1368(11) 1.0279(9) 0.0726(10) 0.222(4) Uani 0.5 1 d D U P A -1
C2S C 0.0189(19) 0.9366(10) -0.0801(9) 0.176(4) Uani 0.5 1 d D U P A -1
H2SA H 0.118638 0.892521 -0.089594 0.264 Uiso 0.5 1 calc R U P A -1
H2SB H -0.001521 0.993682 -0.134825 0.264 Uiso 0.5 1 calc R U P A -1
H2SC H -0.033545 0.880633 -0.078468 0.264 Uiso 0.5 1 calc R U P A -1
C3S C 0.0984(15) 1.0141(11) 0.0529(12) 0.178(4) Uani 0.5 1 d D U P A -1
H3SA H 0.166581 1.029256 -0.001320 0.267 Uiso 0.5 1 calc R U P A -1
H3SB H 0.142605 0.941085 0.088548 0.267 Uiso 0.5 1 calc R U P A -1
H3SC H 0.063833 1.081405 0.098419 0.267 Uiso 0.5 1 calc R U P A -1

loop_
_atom_site_aniso_label
_atom_site_aniso_U_11
_atom_site_aniso_U_22
_atom_site_aniso_U_33
_atom_site_aniso_U_23
_atom_site_aniso_U_13
_atom_site_aniso_U_12
O1A 0.0291(6) 0.0727(9) 0.0700(8) -0.0155(7) -0.0078(6) -0.0260(6)
O2A 0.0227(5) 0.0640(8) 0.0644(8) -0.0158(6) -0.0043(5) -0.0130(5)
O3A 0.0220(5) 0.0598(8) 0.0592(8) -0.0106(6) -0.0040(5) -0.0157(5)
C1A 0.0253(7) 0.0528(10) 0.0453(9) -0.0020(7) -0.0052(6) -0.0158(7)
C2A 0.0241(7) 0.0491(9) 0.0509(9) -0.0097(7) -0.0041(6) -0.0102(6)
C3A 0.0368(9) 0.0749(13) 0.0535(11) -0.0150(9) 0.0069(8) -0.0186(9)
C4A 0.0461(10) 0.0511(11) 0.0801(14) -0.0053(10) -0.0174(10) -0.0037(8)
C5A 0.0236(7) 0.0386(8) 0.0339(7) 0.0016(6) -0.0038(5) -0.0109(6)
C6A 0.0239(7) 0.0413(8) 0.0336(7) 0.0026(6) -0.0062(5) -0.0149(6)
C7A 0.0274(7) 0.0368(8) 0.0313(7) 0.0024(6) -0.0049(5) -0.0149(6)
C8A 0.0361(8) 0.0513(10) 0.0473(9) -0.0063(7) -0.0059(7) -0.0227(7)
C9A 0.0513(10) 0.0537(11) 0.0560(11) -0.0186(8) -0.0037(8) -0.0227(8)
C10A 0.0409(9) 0.0505(10) 0.0588(11) -0.0182(8) 0.0031(8) -0.0120(8)
C11A 0.0288(7) 0.0466(9) 0.0478(9) -0.0050(7) -0.0016(7) -0.0117(7)
C12A 0.0253(7) 0.0355(7) 0.0290(7) 0.0050(6) -0.0039(5) -0.0128(6)
C13A 0.0238(6) 0.0358(7) 0.0287(7) 0.0062(6) -0.0056(5) -0.0133(5)
C14A 0.0232(7) 0.0419(8) 0.0359(8) 0.0072(6) -0.0069(6) -0.0141(6)
C15A 0.0305(7) 0.0529(10) 0.0455(9) 0.0019(7) -0.0117(6) -0.0228(7)
C16A 0.0445(9) 0.0528(10) 0.0492(10) -0.0090(8) -0.0107(8) -0.0251(8)
C17A 0.0338(8) 0.0466(9) 0.0431(9) -0.0093(7) -0.0035(6) -0.0159(7)
C18A 0.0262(7) 0.0367(7) 0.0309(7) 0.0023(6) -0.0048(5) -0.0135(6)
O1B 0.0307(6) 0.0716(9) 0.0694(8) 0.0114(7) -0.0211(6) -0.0229(6)
O2B 0.0303(6) 0.0681(8) 0.0650(8) 0.0153(6) -0.0115(5) -0.0279(6)
O3B 0.0298(6) 0.0710(9) 0.0643(8) 0.0094(6) -0.0093(5) -0.0277(6)
C1B 0.0277(7) 0.0486(9) 0.0482(9) -0.0013(7) -0.0077(6) -0.0170(7)
C2B 0.0313(8) 0.0541(10) 0.0507(10) 0.0122(8) -0.0093(7) -0.0214(7)
C3B 0.0469(11) 0.0944(16) 0.0502(11) 0.0130(11) -0.0011(9) -0.0228(11)
C4B 0.0596(12) 0.0519(11) 0.0880(15) 0.0199(10) -0.0235(11) -0.0321(10)
C5B 0.0261(7) 0.0341(7) 0.0385(8) -0.0012(6) -0.0051(6) -0.0135(6)
C6B 0.0238(6) 0.0364(8) 0.0386(8) -0.0035(6) -0.0055(6) -0.0122(6)
C7B 0.0278(7) 0.0341(7) 0.0354(8) -0.0031(6) -0.0055(6) -0.0108(6)
C8B 0.0367(8) 0.0503(10) 0.0463(9) 0.0047(7) -0.0128(7) -0.0140(7)
C9B 0.0537(11) 0.0523(10) 0.0443(9) 0.0109(8) -0.0157(8) -0.0147(8)
C10B 0.0553(11) 0.0492(10) 0.0420(9) 0.0069(8) -0.0012(8) -0.0223(8)
C11B 0.0364(8) 0.0443(9) 0.0426(9) -0.0007(7) 0.0006(7) -0.0187(7)
C12B 0.0281(7) 0.0325(7) 0.0344(7) -0.0073(6) -0.0007(6) -0.0121(6)
C13B 0.0221(6) 0.0316(7) 0.0374(8) -0.0080(6) -0.0024(5) -0.0093(5)
C14B 0.0244(7) 0.0394(8) 0.0444(8) -0.0086(6) -0.0019(6) -0.0122(6)
C15B 0.0220(7) 0.0491(9) 0.0542(10) -0.0087(7) -0.0093(6) -0.0084(6)
C16B 0.0340(8) 0.0487(10) 0.0530(10) 0.0040(8) -0.0175(7) -0.0074(7)
C17B 0.0341(8) 0.0422(9) 0.0488(9) 0.0059(7) -0.0096(7) -0.0137(7)
C18B 0.0247(7) 0.0314(7) 0.0401(8) -0.0045(6) -0.0056(6) -0.0093(5)
C1S 0.193(8) 0.080(4) 0.201(7) -0.004(4) -0.062(6) -0.013(5)
O1S 0.186(7) 0.150(6) 0.269(8) 0.009(6) -0.037(7) 0.026(6)
C2S 0.234(10) 0.110(6) 0.184(8) -0.022(5) -0.088(8) -0.024(7)
C3S 0.192(9) 0.132(7) 0.220(9) -0.036(6) -0.093(7) -0.029(6)

loop_
_atom_type_symbol
_atom_type_description
_atom_type_scat_dispersion_real
_atom_type_scat_dispersion_imag
_atom_type_scat_source
C C 0.0033 0.0016 'International Tables Vol C Tables 4.2.6.8 and 6.1.1.4'
H H 0.0000 0.0000 'International Tables Vol C Tables 4.2.6.8 and 6.1.1.4'
O O 0.0106 0.0060 'International Tables Vol C Tables 4.2.6.8 and 6.1.1.4'

loop_
_geom_angle_atom_site_label_1
_geom_angle_atom_site_label_2
_geom_angle_atom_site_label_3
_geom_angle
_geom_angle_site_symmetry_1
_geom_angle_site_symmetry_3
_geom_angle_publ_flag
C1A O2A C2A 111.09(11) . . ?
C14A O3A H3A 109.5 . . ?
O1A C1A O2A 120.61(14) . . ?
O1A C1A C6A 130.44(16) . . ?
O2A C1A C6A 108.94(13) . . ?
O2A C2A C3A 105.60(14) . . ?
O2A C2A C5A 102.04(12) . . ?
C3A C2A C5A 114.68(14) . . ?
O2A C2A C4A 106.13(14) . . ?
C3A C2A C4A 113.60(16) . . ?
C5A C2A C4A 113.35(15) . . ?
C2A C3A H3AA 109.5 . . ?
C2A C3A H3AB 109.5 . . ?
H3AA C3A H3AB 109.5 . . ?
C2A C3A H3AC 109.5 . . ?
H3AA C3A H3AC 109.5 . . ?
H3AB C3A H3AC 109.5 . . ?
C2A C4A H4AA 109.5 . . ?
C2A C4A H4AB 109.5 . . ?
H4AA C4A H4AB 109.5 . . ?
C2A C4A H4AC 109.5 . . ?
H4AA C4A H4AC 109.5 . . ?
H4AB C4A H4AC 109.5 . . ?
C6A C5A C18A 121.51(13) . . ?
C6A C5A C2A 109.67(12) . . ?
C18A C5A C2A 128.81(13) . . ?
C5A C6A C7A 123.27(13) . . ?
C5A C6A C1A 108.24(13) . . ?
C7A C6A C1A 128.49(13) . . ?
C8A C7A C12A 120.57(14) . . ?
C8A C7A C6A 121.68(13) . . ?
C12A C7A C6A 117.75(13) . . ?
C9A C8A C7A 120.95(15) . . ?
C9A C8A H8A 119.5 . . ?
C7A C8A H8A 119.5 . . ?
C8A C9A C10A 119.38(16) . . ?
C8A C9A H9A 120.3 . . ?
C10A C9A H9A 120.3 . . ?
C11A C10A C9A 121.07(16) . . ?
C11A C10A H10A 119.5 . . ?
C9A C10A H10A 119.5 . . ?
C10A C11A C12A 121.78(15) . . ?
C10A C11A H11A 119.1 . . ?
C12A C11A H11A 119.1 . . ?
C11A C12A C7A 116.24(13) . . ?
C11A C12A C13A 124.43(13) . . ?
C7A C12A C13A 119.33(12) . . ?
C18A C13A C14A 115.72(13) . . ?
C18A C13A C12A 120.41(12) . . ?
C14A C13A C12A 123.86(13) . . ?
O3A C14A C15A 119.46(13) . . ?
O3A C14A C13A 119.09(13) . . ?
C15A C14A C13A 121.45(14) . . ?
C14A C15A C16A 121.21(14) . . ?
C14A C15A H15A 119.4 . . ?
C16A C15A H15A 119.4 . . ?
C17A C16A C15A 119.89(15) . . ?
C17A C16A H16A 120.1 . . ?
C15A C16A H16A 120.1 . . ?
C16A C17A C18A 120.46(15) . . ?
C16A C17A H17A 119.8 . . ?
C18A C17A H17A 119.8 . . ?
C17A C18A C13A 121.24(13) . . ?
C17A C18A C5A 121.02(13) . . ?
C13A C18A C5A 117.74(13) . . ?
C1B O2B C2B 111.00(11) . . ?
C14B O3B H3B 109.5 . . ?
O1B C1B O2B 120.59(14) . . ?
O1B C1B C6B 130.66(16) . . ?
O2B C1B C6B 108.73(13) . . ?
O2B C2B C3B 105.73(14) . . ?
O2B C2B C5B 101.96(12) . . ?
C3B C2B C5B 113.50(15) . . ?
O2B C2B C4B 106.01(14) . . ?
C3B C2B C4B 114.55(17) . . ?
C5B C2B C4B 113.60(15) . . ?
C2B C3B H3BA 109.5 . . ?
C2B C3B H3BB 109.5 . . ?
H3BA C3B H3BB 109.5 . . ?
C2B C3B H3BC 109.5 . . ?
H3BA C3B H3BC 109.5 . . ?
H3BB C3B H3BC 109.5 . . ?
C2B C4B H4BA 109.5 . . ?
C2B C4B H4BB 109.5 . . ?
H4BA C4B H4BB 109.5 . . ?
C2B C4B H4BC 109.5 . . ?
H4BA C4B H4BC 109.5 . . ?
H4BB C4B H4BC 109.5 . . ?
C6B C5B C18B 121.90(13) . . ?
C6B C5B C2B 109.86(12) . . ?
C18B C5B C2B 128.23(13) . . ?
C5B C6B C7B 123.26(13) . . ?
C5B C6B C1B 108.43(13) . . ?
C7B C6B C1B 128.31(13) . . ?
C8B C7B C6B 121.74(13) . . ?
C8B C7B C12B 120.74(14) . . ?
C6B C7B C12B 117.52(13) . . ?
C9B C8B C7B 120.80(15) . . ?
C9B C8B H8B 119.6 . . ?
C7B C8B H8B 119.6 . . ?
C8B C9B C10B 119.36(16) . . ?
C8B C9B H9B 120.3 . . ?
C10B C9B H9B 120.3 . . ?
C11B C10B C9B 121.37(16) . . ?
C11B C10B H10B 119.3 . . ?
C9B C10B H10B 119.3 . . ?
C10B C11B C12B 121.55(15) . . ?
C10B C11B H11B 119.2 . . ?
C12B C11B H11B 119.2 . . ?
C11B C12B C7B 116.18(14) . . ?
C11B C12B C13B 124.38(13) . . ?
C7B C12B C13B 119.43(13) . . ?
C18B C13B C14B 115.52(13) . . ?
C18B C13B C12B 120.26(12) . . ?
C14B C13B C12B 124.21(13) . . ?
O3B C14B C15B 119.55(13) . . ?
O3B C14B C13B 119.09(14) . . ?
C15B C14B C13B 121.36(14) . . ?
C14B C15B C16B 121.67(14) . . ?
C14B C15B H15B 119.2 . . ?
C16B C15B H15B 119.2 . . ?
C17B C16B C15B 119.83(15) . . ?
C17B C16B H16B 120.1 . . ?
C15B C16B H16B 120.1 . . ?
C16B C17B C18B 120.14(15) . . ?
C16B C17B H17B 119.9 . . ?
C18B C17B H17B 119.9 . . ?
C17B C18B C13B 121.48(13) . . ?
C17B C18B C5B 120.91(14) . . ?
C13B C18B C5B 117.60(13) . . ?
O1S C1S C2S 130.4(16) . . ?
O1S C1S C3S 113.9(14) . . ?
C2S C1S C3S 114.5(12) . . ?
C1S C2S H2SA 109.5 . . ?
C1S C2S H2SB 109.5 . . ?
H2SA C2S H2SB 109.5 . . ?
C1S C2S H2SC 109.5 . . ?
H2SA C2S H2SC 109.5 . . ?
H2SB C2S H2SC 109.5 . . ?
C1S C3S H3SA 109.5 . . ?
C1S C3S H3SB 109.5 . . ?
H3SA C3S H3SB 109.5 . . ?
C1S C3S H3SC 109.5 . . ?
H3SA C3S H3SC 109.5 . . ?
H3SB C3S H3SC 109.5 . . ?

loop_
_geom_bond_atom_site_label_1
_geom_bond_atom_site_label_2
_geom_bond_distance
_geom_bond_site_symmetry_2
_geom_bond_publ_flag
O1A C1A 1.2140(19) . ?
O2A C1A 1.342(2) . ?
O2A C2A 1.4762(19) . ?
O3A C14A 1.3586(18) . ?
O3A H3A 0.88(2) . ?
C1A C6A 1.4671(19) . ?
C2A C3A 1.517(3) . ?
C2A C5A 1.517(2) . ?
C2A C4A 1.517(3) . ?
C3A H3AA 0.9600 . ?
C3A H3AB 0.9600 . ?
C3A H3AC 0.9600 . ?
C4A H4AA 0.9600 . ?
C4A H4AB 0.9600 . ?
C4A H4AC 0.9600 . ?
C5A C6A 1.355(2) . ?
C5A C18A 1.4341(19) . ?
C6A C7A 1.428(2) . ?
C7A C8A 1.406(2) . ?
C7A C12A 1.4265(19) . ?
C8A C9A 1.362(2) . ?
C8A H8A 0.9300 . ?
C9A C10A 1.389(3) . ?
C9A H9A 0.9300 . ?
C10A C11A 1.373(2) . ?
C10A H10A 0.9300 . ?
C11A C12A 1.410(2) . ?
C11A H11A 0.9300 . ?
C12A C13A 1.466(2) . ?
C13A C18A 1.429(2) . ?
C13A C14A 1.4303(18) . ?
C14A C15A 1.380(2) . ?
C15A C16A 1.384(2) . ?
C15A H15A 0.9300 . ?
C16A C17A 1.370(2) . ?
C16A H16A 0.9300 . ?
C17A C18A 1.408(2) . ?
C17A H17A 0.9300 . ?
O1B C1B 1.2130(19) . ?
O2B C1B 1.346(2) . ?
O2B C2B 1.4769(19) . ?
O3B C14B 1.353(2) . ?
O3B H3B 0.96(3) . ?
C1B C6B 1.464(2) . ?
C2B C3B 1.512(3) . ?
C2B C5B 1.514(2) . ?
C2B C4B 1.522(3) . ?
C3B H3BA 0.9600 . ?
C3B H3BB 0.9600 . ?
C3B H3BC 0.9600 . ?
C4B H4BA 0.9600 . ?
C4B H4BB 0.9600 . ?
C4B H4BC 0.9600 . ?
C5B C6B 1.350(2) . ?
C5B C18B 1.4334(19) . ?
C6B C7B 1.428(2) . ?
C7B C8B 1.408(2) . ?
C7B C12B 1.429(2) . ?
C8B C9B 1.364(3) . ?
C8B H8B 0.9300 . ?
C9B C10B 1.389(3) . ?
C9B H9B 0.9300 . ?
C10B C11B 1.374(2) . ?
C10B H10B 0.9300 . ?
C11B C12B 1.414(2) . ?
C11B H11B 0.9300 . ?
C12B C13B 1.469(2) . ?
C13B C18B 1.428(2) . ?
C13B C14B 1.4309(19) . ?
C14B C15B 1.377(2) . ?
C15B C16B 1.379(3) . ?
C15B H15B 0.9300 . ?
C16B C17B 1.369(2) . ?
C16B H16B 0.9300 . ?
C17B C18B 1.413(2) . ?
C17B H17B 0.9300 . ?
C1S O1S 1.268(14) . ?
C1S C2S 1.406(16) . ?
C1S C3S 1.468(17) . ?
C2S H2SA 0.9600 . ?
C2S H2SB 0.9600 . ?
C2S H2SC 0.9600 . ?
C3S H3SA 0.9600 . ?
C3S H3SB 0.9600 . ?
C3S H3SC 0.9600 . ?

loop_
_geom_torsion_atom_site_label_1
_geom_torsion_atom_site_label_2
_geom_torsion_atom_site_label_3
_geom_torsion_atom_site_label_4
_geom_torsion
_geom_torsion_site_symmetry_1
_geom_torsion_site_symmetry_2
_geom_torsion_site_symmetry_3
_geom_torsion_site_symmetry_4
_geom_torsion_publ_flag
C2A O2A C1A O1A -179.97(16) . . . . ?
C2A O2A C1A C6A 0.81(18) . . . . ?
C1A O2A C2A C3A -121.52(15) . . . . ?
C1A O2A C2A C5A -1.33(17) . . . . ?
C1A O2A C2A C4A 117.60(16) . . . . ?
O2A C2A C5A C6A 1.40(17) . . . . ?
C3A C2A C5A C6A 115.02(16) . . . . ?
C4A C2A C5A C6A -112.27(16) . . . . ?
O2A C2A C5A C18A -179.93(14) . . . . ?
C3A C2A C5A C18A -66.3(2) . . . . ?
C4A C2A C5A C18A 66.4(2) . . . . ?
C18A C5A C6A C7A 0.5(2) . . . . ?
C2A C5A C6A C7A 179.27(14) . . . . ?
C18A C5A C6A C1A -179.78(13) . . . . ?
C2A C5A C6A C1A -1.00(17) . . . . ?
O1A C1A C6A C5A -178.97(18) . . . . ?
O2A C1A C6A C5A 0.15(18) . . . . ?
O1A C1A C6A C7A 0.7(3) . . . . ?
O2A C1A C6A C7A 179.85(15) . . . . ?
C5A C6A C7A C8A 179.51(15) . . . . ?
C1A C6A C7A C8A -0.2(2) . . . . ?
C5A C6A C7A C12A -0.4(2) . . . . ?
C1A C6A C7A C12A 179.95(14) . . . . ?
C12A C7A C8A C9A 1.1(2) . . . . ?
C6A C7A C8A C9A -178.82(16) . . . . ?
C7A C8A C9A C10A -0.6(3) . . . . ?
C8A C9A C10A C11A -0.2(3) . . . . ?
C9A C10A C11A C12A 0.6(3) . . . . ?
C10A C11A C12A C7A -0.1(2) . . . . ?
C10A C11A C12A C13A 179.29(16) . . . . ?
C8A C7A C12A C11A -0.7(2) . . . . ?
C6A C7A C12A C11A 179.18(13) . . . . ?
C8A C7A C12A C13A 179.87(13) . . . . ?
C6A C7A C12A C13A -0.23(19) . . . . ?
C11A C12A C13A C18A -178.62(14) . . . . ?
C7A C12A C13A C18A 0.74(19) . . . . ?
C11A C12A C13A C14A 2.2(2) . . . . ?
C7A C12A C13A C14A -178.44(13) . . . . ?
C18A C13A C14A O3A -178.25(12) . . . . ?
C12A C13A C14A O3A 1.0(2) . . . . ?
C18A C13A C14A C15A 1.7(2) . . . . ?
C12A C13A C14A C15A -179.08(14) . . . . ?
O3A C14A C15A C16A 178.97(15) . . . . ?
C13A C14A C15A C16A -1.0(2) . . . . ?
C14A C15A C16A C17A 0.0(3) . . . . ?
C15A C16A C17A C18A 0.1(3) . . . . ?
C16A C17A C18A C13A 0.7(2) . . . . ?
C16A C17A C18A C5A -179.45(15) . . . . ?
C14A C13A C18A C17A -1.6(2) . . . . ?
C12A C13A C18A C17A 179.18(13) . . . . ?
C14A C13A C18A C5A 178.60(12) . . . . ?
C12A C13A C18A C5A -0.64(19) . . . . ?
C6A C5A C18A C17A -179.78(14) . . . . ?
C2A C5A C18A C17A 1.7(2) . . . . ?
C6A C5A C18A C13A 0.0(2) . . . . ?
C2A C5A C18A C13A -178.49(14) . . . . ?
C2B O2B C1B O1B 179.66(16) . . . . ?
C2B O2B C1B C6B -1.43(19) . . . . ?
C1B O2B C2B C3B -117.43(16) . . . . ?
C1B O2B C2B C5B 1.46(18) . . . . ?
C1B O2B C2B C4B 120.57(16) . . . . ?
O2B C2B C5B C6B -0.95(18) . . . . ?
C3B C2B C5B C6B 112.27(16) . . . . ?
C4B C2B C5B C6B -114.54(16) . . . . ?
O2B C2B C5B C18B 179.47(14) . . . . ?
C3B C2B C5B C18B -67.3(2) . . . . ?
C4B C2B C5B C18B 65.9(2) . . . . ?
C18B C5B C6B C7B -0.5(2) . . . . ?
C2B C5B C6B C7B 179.87(14) . . . . ?
C18B C5B C6B C1B 179.79(13) . . . . ?
C2B C5B C6B C1B 0.17(18) . . . . ?
O1B C1B C6B C5B 179.54(18) . . . . ?
O2B C1B C6B C5B 0.78(18) . . . . ?
O1B C1B C6B C7B -0.1(3) . . . . ?
O2B C1B C6B C7B -178.90(15) . . . . ?
C5B C6B C7B C8B 179.82(15) . . . . ?
C1B C6B C7B C8B -0.5(2) . . . . ?
C5B C6B C7B C12B -0.6(2) . . . . ?
C1B C6B C7B C12B 179.03(14) . . . . ?
C6B C7B C8B C9B 179.44(16) . . . . ?
C12B C7B C8B C9B -0.1(2) . . . . ?
C7B C8B C9B C10B -0.3(3) . . . . ?
C8B C9B C10B C11B 0.3(3) . . . . ?
C9B C10B C11B C12B 0.1(3) . . . . ?
C10B C11B C12B C7B -0.5(2) . . . . ?
C10B C11B C12B C13B 178.86(15) . . . . ?
C8B C7B C12B C11B 0.5(2) . . . . ?
C6B C7B C12B C11B -179.04(13) . . . . ?
C8B C7B C12B C13B -178.89(14) . . . . ?
C6B C7B C12B C13B 1.5(2) . . . . ?
C11B C12B C13B C18B 179.21(14) . . . . ?
C7B C12B C13B C18B -1.4(2) . . . . ?
C11B C12B C13B C14B -1.9(2) . . . . ?
C7B C12B C13B C14B 177.46(13) . . . . ?
C18B C13B C14B O3B 179.32(13) . . . . ?
C12B C13B C14B O3B 0.4(2) . . . . ?
C18B C13B C14B C15B 0.0(2) . . . . ?
C12B C13B C14B C15B -178.90(14) . . . . ?
O3B C14B C15B C16B -179.48(15) . . . . ?
C13B C14B C15B C16B -0.2(2) . . . . ?
C14B C15B C16B C17B -0.2(3) . . . . ?
C15B C16B C17B C18B 0.7(3) . . . . ?
C16B C17B C18B C13B -0.9(2) . . . . ?
C16B C17B C18B C5B 178.22(15) . . . . ?
C14B C13B C18B C17B 0.5(2) . . . . ?
C12B C13B C18B C17B 179.49(13) . . . . ?
C14B C13B C18B C5B -178.64(13) . . . . ?
C12B C13B C18B C5B 0.3(2) . . . . ?
C6B C5B C18B C17B -178.53(15) . . . . ?
C2B C5B C18B C17B 1.0(2) . . . . ?
C6B C5B C18B C13B 0.6(2) . . . . ?
C2B C5B C18B C13B -179.82(15) . . . . ?
